data_4302282
loop_
_publ_author_name
'Gu, Zhi-Guo'
'Xu, Yi-Fan'
'Kang, Ling-Chen'
'Li, Yi-Zhi'
'Zuo, Jing-Lin'
'You, Xiao-Zeng'

_publ_section_title
;
 A Family of Polynuclear Clusters Containing Cyano-Bridged T-Shaped
 Fe^III^~3~M^II^ (M = Cu, Co, Mn) Metal Cores: Syntheses, Structures,
 and Magnetic Properties
;
_journal_coden_ASTM INOCAJ
_journal_issue 12
_journal_name_full 'Inorganic chemistry'
_journal_page_first 5073
_journal_page_last 5080
_journal_paper_doi 10.1021/ic8023524
_journal_volume 48
_journal_year 2009
_chemical_formula_sum 'C156 H150 B6 Fe6 Mn2 N58 Na2 O17'
_chemical_formula_weight 3665.16
_space_group_IT_number 14
_symmetry_cell_setting monoclinic
_symmetry_space_group_name_Hall '-P 2yn'
_symmetry_space_group_name_H-M 'P 1 21/n 1'
_atom_sites_solution_hydrogens geom
_atom_sites_solution_primary direct
_atom_sites_solution_secondary difmap
_audit_creation_method SHELXL-97
_cell_angle_alpha 90.00
_cell_angle_beta 91.659(5)
_cell_angle_gamma 90.00
_cell_formula_units_Z 2
_cell_length_a 13.988(4)
_cell_length_b 26.577(6)
_cell_length_c 23.826(6)
_cell_measurement_reflns_used 1315
_cell_measurement_temperature 291(2)
_cell_measurement_theta_max 25.06
_cell_measurement_theta_min 2.25
_cell_volume 8854(4)
_computing_cell_refinement SMART
_computing_data_collection 'SMART (Bruker, 2000)'
_computing_data_reduction 'SAINT (Bruker, 2000)'
_computing_molecular_graphics SHELXTL
_computing_publication_material SHELXTL
_computing_structure_refinement SHELXTL
_computing_structure_solution 'SHELXTL (Bruker, 2000)'
_diffrn_ambient_temperature 291(2)
_diffrn_measured_fraction_theta_full 0.997
_diffrn_measured_fraction_theta_max 0.997
_diffrn_measurement_device_type 'Bruker Smart Apex CCD'
_diffrn_measurement_method 'phi and omega scans'
_diffrn_radiation_monochromator graphite
_diffrn_radiation_source 'sealed tube'
_diffrn_radiation_type MoK\a
_diffrn_radiation_wavelength 0.71073
_diffrn_reflns_av_R_equivalents 0.0436
_diffrn_reflns_av_sigmaI/netI 0.0706
_diffrn_reflns_limit_h_max 15
_diffrn_reflns_limit_h_min -17
_diffrn_reflns_limit_k_max 32
_diffrn_reflns_limit_k_min -32
_diffrn_reflns_limit_l_max 24
_diffrn_reflns_limit_l_min -29
_diffrn_reflns_number 46869
_diffrn_reflns_theta_full 26.00
_diffrn_reflns_theta_max 26.00
_diffrn_reflns_theta_min 1.75
_exptl_absorpt_coefficient_mu 0.696
_exptl_absorpt_correction_T_max 0.8507
_exptl_absorpt_correction_T_min 0.8183
_exptl_absorpt_correction_type multi-scan
_exptl_absorpt_process_details 'SADABS; Bruker, 2000'
_exptl_crystal_colour black
_exptl_crystal_density_diffrn 1.375
_exptl_crystal_density_method 'not measured'
_exptl_crystal_description block
_exptl_crystal_F_000 3772
_exptl_crystal_size_max 0.30
_exptl_crystal_size_mid 0.26
_exptl_crystal_size_min 0.24
_refine_diff_density_max 0.300
_refine_diff_density_min -0.358
_refine_diff_density_rms 0.055
_refine_ls_extinction_method none
_refine_ls_goodness_of_fit_ref 0.998
_refine_ls_hydrogen_treatment mixed
_refine_ls_matrix_type fullcycle
_refine_ls_number_parameters 1184
_refine_ls_number_reflns 17359
_refine_ls_number_restraints 0
_refine_ls_restrained_S_all 0.998
_refine_ls_R_factor_all 0.0781
_refine_ls_R_factor_gt 0.0482
_refine_ls_shift/su_max 0.004
_refine_ls_shift/su_mean 0.000
_refine_ls_structure_factor_coef Fsqd
_refine_ls_weighting_details 'calc w=1/[\s^2^(Fo^2^)+(0.0483P)^2^+0.0000P] where P=(Fo^2^+2Fc^2^)/3'
_refine_ls_weighting_scheme calc
_refine_ls_wR_factor_gt 0.0957
_refine_ls_wR_factor_ref 0.1015
_reflns_number_gt 12090
_reflns_number_total 17359
_reflns_threshold_expression >2sigma(I)
_cod_duplicate_entry 4338586
_cod_data_source_file ic8023524_si_002_6.cif
_cod_data_source_block complex6
_cod_depositor_comments
;
The following automatic conversions were performed:
'_symmetry_cell_setting' value 'Monoclinic' changed to 'monoclinic'
according to '/home/saulius/struct/CIF-dictionaries/cif_core.dic'
dictionary named 'cif_core.dic' version 2.4.1 from 2010-06-29.

Automatic conversion script
Id: cif_fix_enum 1527 2010-12-29 10:47:43Z saulius 
;
_cod_original_sg_symbol_H-M 'P 21/n'
_cod_database_code 4302282

loop_
_symmetry_equiv_pos_as_xyz
'x, y, z'
'-x+1/2, y+1/2, -z+1/2'
'-x, -y, -z'
'x-1/2, -y-1/2, z-1/2'

loop_
_atom_site_label
_atom_site_type_symbol
_atom_site_fract_x
_atom_site_fract_y
_atom_site_fract_z
_atom_site_U_iso_or_equiv
_atom_site_adp_type
_atom_site_occupancy
_atom_site_symmetry_multiplicity
_atom_site_calc_flag
_atom_site_refinement_flags
_atom_site_disorder_assembly
_atom_site_disorder_group
B1 B 0.1756(2) 0.75149(11) 0.42313(13) 0.0373(7) Uani 1 1 d . . .
H1 H 0.171(2) 0.7882(11) 0.4202(11) 0.045 Uiso 1 1 calc . . .
B2 B 0.2619(2) 0.57020(12) 0.03022(13) 0.0375(7) Uani 1 1 d . . .
H2 H 0.261(2) 0.5846(10) -0.0076(12) 0.045 Uiso 1 1 calc . . .
B3 B -0.1764(2) 0.23649(11) 0.25141(12) 0.0334(6) Uani 1 1 d . . .
H3 H -0.171(2) 0.1998(10) 0.2491(11) 0.040 Uiso 1 1 calc . . .
C1 C 0.30257(18) 0.59622(9) 0.44012(11) 0.0369(6) Uani 1 1 d . . .
C2 C 0.14250(19) 0.58810(9) 0.37873(11) 0.0354(6) Uani 1 1 d . . .
C3 C 0.13424(19) 0.59645(9) 0.48901(11) 0.0356(6) Uani 1 1 d . . .
C4 C 0.1603(2) 0.51680(10) 0.19694(11) 0.0398(6) Uani 1 1 d . . .
C5 C 0.3069(2) 0.45925(10) 0.16910(11) 0.0390(6) Uani 1 1 d . . .
C6 C 0.3365(2) 0.55107(11) 0.21321(12) 0.0460(7) Uani 1 1 d . . .
C7 C -0.09483(19) 0.40156(9) 0.26918(11) 0.0391(6) Uani 1 1 d . . .
C8 C -0.24939(19) 0.39617(9) 0.20271(11) 0.0367(6) Uani 1 1 d . . .
C9 C -0.2633(2) 0.39063(10) 0.31062(12) 0.0445(7) Uani 1 1 d . . .
C10 C 0.29574(19) 0.66594(11) 0.32834(10) 0.0386(6) Uani 1 1 d . . .
H10 H 0.3126 0.6336 0.3176 0.046 Uiso 1 1 calc R . .
C11 C 0.31754(19) 0.71107(10) 0.29902(11) 0.0397(6) Uani 1 1 d . . .
C12 C 0.3699(2) 0.72016(11) 0.25045(11) 0.0436(7) Uani 1 1 d . . .
H12 H 0.3967 0.6946 0.2293 0.052 Uiso 1 1 calc R . .
C13 C 0.3780(2) 0.77267(12) 0.23662(13) 0.0503(7) Uani 1 1 d . . .
H13 H 0.4115 0.7815 0.2049 0.060 Uiso 1 1 calc R . .
C14 C 0.3393(2) 0.80985(11) 0.26742(12) 0.0439(7) Uani 1 1 d . . .
H14 H 0.3477 0.8431 0.2566 0.053 Uiso 1 1 calc R . .
C15 C 0.28699(19) 0.79938(10) 0.31511(12) 0.0411(6) Uani 1 1 d . . .
H15 H 0.2593 0.8249 0.3359 0.049 Uiso 1 1 calc R . .
C16 C 0.27827(18) 0.74945(9) 0.33000(11) 0.0360(6) Uani 1 1 d . . .
C17 C 0.28199(17) 0.67919(9) 0.53886(10) 0.0321(5) Uani 1 1 d . . .
H17 H 0.2990 0.6488 0.5556 0.039 Uiso 1 1 calc R . .
C18 C 0.29940(19) 0.72876(10) 0.56167(11) 0.0383(6) Uani 1 1 d . . .
C19 C 0.3446(2) 0.74626(11) 0.61055(11) 0.0428(7) Uani 1 1 d . . .
H19 H 0.3691 0.7239 0.6373 0.051 Uiso 1 1 calc R . .
C20 C 0.3521(2) 0.79634(11) 0.61840(12) 0.0453(7) Uani 1 1 d . . .
H20 H 0.3850 0.8084 0.6501 0.054 Uiso 1 1 calc R . .
C21 C 0.3103(2) 0.83170(11) 0.57868(11) 0.0436(7) Uani 1 1 d . . .
H21 H 0.3145 0.8661 0.5858 0.052 Uiso 1 1 calc R . .
C22 C 0.26431(19) 0.81482(10) 0.53036(11) 0.0390(6) Uani 1 1 d . . .
H22 H 0.2365 0.8370 0.5045 0.047 Uiso 1 1 calc R . .
C23 C 0.26147(18) 0.76311(9) 0.52225(10) 0.0324(5) Uani 1 1 d . . .
C24 C -0.02017(18) 0.66242(10) 0.41848(11) 0.0370(6) Uani 1 1 d . . .
H24 H -0.0429 0.6295 0.4195 0.044 Uiso 1 1 calc R . .
C25 C -0.07749(19) 0.70516(11) 0.41233(11) 0.0412(6) Uani 1 1 d . . .
C26 C -0.17775(19) 0.71564(11) 0.40460(10) 0.0386(6) Uani 1 1 d . . .
H26 H -0.2223 0.6896 0.4030 0.046 Uiso 1 1 calc R . .
C27 C -0.20584(19) 0.76395(11) 0.39967(12) 0.0448(7) Uani 1 1 d . . .
H27 H -0.2708 0.7710 0.3957 0.054 Uiso 1 1 calc R . .
C28 C -0.1405(2) 0.80403(12) 0.40031(12) 0.0480(7) Uani 1 1 d . . .
H28 H -0.1631 0.8368 0.3967 0.058 Uiso 1 1 calc R . .
C29 C -0.0421(2) 0.79552(10) 0.40626(10) 0.0372(6) Uani 1 1 d . . .
H29 H 0.0021 0.8216 0.4055 0.045 Uiso 1 1 calc R . .
C30 C -0.01418(18) 0.74549(10) 0.41339(10) 0.0338(6) Uani 1 1 d . . .
C31 C 0.46964(17) 0.52893(9) 0.11073(11) 0.0322(5) Uani 1 1 d . . .
H31 H 0.4974 0.5158 0.1435 0.039 Uiso 1 1 calc R . .
C32 C 0.5203(2) 0.54430(10) 0.06223(12) 0.0410(6) Uani 1 1 d . . .
C33 C 0.6165(2) 0.54638(10) 0.04928(12) 0.0406(6) Uani 1 1 d . . .
H33 H 0.6630 0.5347 0.0747 0.049 Uiso 1 1 calc R . .
C34 C 0.6417(2) 0.56592(9) -0.00132(12) 0.0435(7) Uani 1 1 d . . .
H34 H 0.7057 0.5688 -0.0103 0.052 Uiso 1 1 calc R . .
C35 C 0.5678(2) 0.58185(9) -0.04034(13) 0.0431(7) Uani 1 1 d . . .
H35 H 0.5861 0.5934 -0.0753 0.052 Uiso 1 1 calc R . .
C36 C 0.46952(19) 0.58127(9) -0.02934(11) 0.0355(6) Uani 1 1 d . . .
H36 H 0.4229 0.5928 -0.0548 0.043 Uiso 1 1 calc R . .
C37 C 0.44777(19) 0.56121(9) 0.02490(11) 0.0355(6) Uani 1 1 d . . .
C38 C 0.13544(17) 0.45970(9) 0.07500(10) 0.0323(5) Uani 1 1 d . . .
H38 H 0.1186 0.4375 0.1032 0.039 Uiso 1 1 calc R . .
C39 C 0.10405(17) 0.45691(9) 0.01873(11) 0.0327(5) Uani 1 1 d . . .
C40 C 0.0398(2) 0.42489(10) -0.01537(12) 0.0426(6) Uani 1 1 d . . .
H40 H 0.0081 0.3979 0.0006 0.051 Uiso 1 1 calc R . .
C41 C 0.02776(18) 0.43559(10) -0.07065(11) 0.0380(6) Uani 1 1 d . . .
H41 H -0.0099 0.4143 -0.0931 0.046 Uiso 1 1 calc R . .
C42 C 0.0689(2) 0.47637(11) -0.09452(13) 0.0470(7) Uani 1 1 d . . .
H42 H 0.0558 0.4821 -0.1325 0.056 Uiso 1 1 calc R . .
C43 C 0.13088(19) 0.51126(11) -0.06550(12) 0.0418(6) Uani 1 1 d . . .
H43 H 0.1586 0.5389 -0.0825 0.050 Uiso 1 1 calc R . .
C44 C 0.14513(19) 0.49907(10) -0.00854(11) 0.0386(6) Uani 1 1 d . . .
C45 C 0.1886(2) 0.63182(9) 0.15745(12) 0.0431(6) Uani 1 1 d . . .
H45 H 0.1798 0.6311 0.1960 0.052 Uiso 1 1 calc R . .
C46 C 0.1693(2) 0.67366(10) 0.12222(12) 0.0425(6) Uani 1 1 d . . .
C47 C 0.1281(2) 0.72101(10) 0.12892(12) 0.0451(7) Uani 1 1 d . . .
H47 H 0.1062 0.7310 0.1637 0.054 Uiso 1 1 calc R . .
C48 C 0.1203(2) 0.75318(11) 0.08285(12) 0.0462(7) Uani 1 1 d . . .
H48 H 0.0967 0.7856 0.0869 0.055 Uiso 1 1 calc R . .
C49 C 0.14837(19) 0.73615(10) 0.03064(12) 0.0402(6) Uani 1 1 d . . .
H49 H 0.1433 0.7581 0.0003 0.048 Uiso 1 1 calc R . .
C50 C 0.18413(19) 0.68718(9) 0.02139(11) 0.0368(6) Uani 1 1 d . . .
H50 H 0.2007 0.6759 -0.0140 0.044 Uiso 1 1 calc R . .
C51 C 0.19276(17) 0.65698(9) 0.06927(10) 0.0292(5) Uani 1 1 d . . .
C52 C -0.07039(17) 0.32875(10) 0.15857(11) 0.0360(6) Uani 1 1 d . . .
H52 H -0.0598 0.3619 0.1479 0.043 Uiso 1 1 calc R . .
C53 C -0.03366(19) 0.28666(10) 0.13132(11) 0.0379(6) Uani 1 1 d . . .
C54 C 0.02259(18) 0.27845(11) 0.08185(11) 0.0394(6) Uani 1 1 d . . .
H54 H 0.0481 0.3049 0.0616 0.047 Uiso 1 1 calc R . .
C55 C 0.0356(2) 0.22953(12) 0.06690(13) 0.0480(7) Uani 1 1 d . . .
H55 H 0.0691 0.2229 0.0346 0.058 Uiso 1 1 calc R . .
C56 C 0.00221(19) 0.18965(12) 0.09664(12) 0.0486(8) Uani 1 1 d . . .
H56 H 0.0169 0.1575 0.0842 0.058 Uiso 1 1 calc R . .
C57 C -0.05323(19) 0.19387(10) 0.14510(12) 0.0433(7) Uani 1 1 d . . .
H57 H -0.0767 0.1666 0.1649 0.052 Uiso 1 1 calc R . .
C58 C -0.06875(18) 0.24582(9) 0.16001(10) 0.0345(6) Uani 1 1 d . . .
C59 C -0.09487(18) 0.31941(10) 0.36510(11) 0.0386(6) Uani 1 1 d . . .
H59 H -0.0902 0.3512 0.3813 0.046 Uiso 1 1 calc R . .
C60 C -0.0535(2) 0.27427(11) 0.38824(11) 0.0427(6) Uani 1 1 d . . .
C61 C 0.0027(2) 0.26589(11) 0.43724(11) 0.0418(6) Uani 1 1 d . . .
H61 H 0.0177 0.2908 0.4634 0.050 Uiso 1 1 calc R . .
C62 C 0.0341(2) 0.21551(12) 0.44236(12) 0.0469(7) Uani 1 1 d . . .
H62 H 0.0720 0.2066 0.4735 0.056 Uiso 1 1 calc R . .
C63 C 0.0104(2) 0.17848(11) 0.40256(12) 0.0463(7) Uani 1 1 d . . .
H63 H 0.0356 0.1464 0.4081 0.056 Uiso 1 1 calc R . .
C64 C -0.0483(2) 0.18644(10) 0.35542(12) 0.0436(7) Uani 1 1 d . . .
H64 H -0.0650 0.1611 0.3301 0.052 Uiso 1 1 calc R . .
C65 C -0.08048(18) 0.23699(9) 0.34927(11) 0.0363(6) Uani 1 1 d . . .
C66 C -0.39470(18) 0.31006(9) 0.24159(11) 0.0349(6) Uani 1 1 d . . .
H66 H -0.4256 0.3410 0.2410 0.042 Uiso 1 1 calc R . .
C67 C -0.43989(18) 0.26366(10) 0.23553(11) 0.0366(6) Uani 1 1 d . . .
C68 C -0.5343(2) 0.24730(11) 0.22630(11) 0.0433(7) Uani 1 1 d . . .
H68 H -0.5836 0.2706 0.2218 0.052 Uiso 1 1 calc R . .
C69 C -0.5535(2) 0.19618(11) 0.22400(11) 0.0423(6) Uani 1 1 d . . .
H69 H -0.6162 0.1850 0.2191 0.051 Uiso 1 1 calc R . .
C70 C -0.4794(2) 0.16159(11) 0.22897(12) 0.0447(7) Uani 1 1 d . . .
H70 H -0.4928 0.1273 0.2271 0.054 Uiso 1 1 calc R . .
C71 C -0.3855(2) 0.17762(10) 0.23664(11) 0.0419(6) Uani 1 1 d . . .
H71 H -0.3360 0.1543 0.2397 0.050 Uiso 1 1 calc R . .
C72 C -0.36595(18) 0.22928(9) 0.23968(10) 0.0342(6) Uani 1 1 d . . .
C73 C -0.1553(3) 0.53601(13) 0.25766(14) 0.0587(8) Uani 1 1 d . . .
H73 H -0.1357 0.5278 0.2218 0.070 Uiso 1 1 calc R . .
C74 C -0.3022(3) 0.58328(14) 0.30396(14) 0.0649(9) Uani 1 1 d . . .
H74A H -0.2795 0.5745 0.3411 0.097 Uiso 1 1 calc R . .
H74B H -0.3704 0.5798 0.3015 0.097 Uiso 1 1 calc R . .
H74C H -0.2851 0.6175 0.2960 0.097 Uiso 1 1 calc R . .
C75 C -0.3263(3) 0.52722(14) 0.21685(15) 0.0702(10) Uani 1 1 d . . .
H75A H -0.3378 0.5520 0.1881 0.105 Uiso 1 1 calc R . .
H75B H -0.3855 0.5188 0.2340 0.105 Uiso 1 1 calc R . .
H75C H -0.2995 0.4976 0.2005 0.105 Uiso 1 1 calc R . .
C76 C 0.2216(3) 0.43818(14) 0.31865(14) 0.0599(8) Uani 1 1 d . . .
H76 H 0.2500 0.4604 0.2941 0.072 Uiso 1 1 calc R . .
C77 C 0.3607(2) 0.37287(11) 0.31641(13) 0.0537(8) Uani 1 1 d . . .
H77A H 0.4041 0.3655 0.3472 0.081 Uiso 1 1 calc R . .
H77B H 0.3866 0.3994 0.2941 0.081 Uiso 1 1 calc R . .
H77C H 0.3517 0.3433 0.2937 0.081 Uiso 1 1 calc R . .
C78 C 0.2110(2) 0.35558(13) 0.37588(13) 0.0585(8) Uani 1 1 d . . .
H78A H 0.1974 0.3244 0.3570 0.088 Uiso 1 1 calc R . .
H78B H 0.1521 0.3719 0.3847 0.088 Uiso 1 1 calc R . .
H78C H 0.2474 0.3491 0.4099 0.088 Uiso 1 1 calc R . .
Fe1 Fe 0.18991(3) 0.636209(13) 0.432225(16) 0.03524(9) Uani 1 1 d . . .
Fe2 Fe 0.26421(3) 0.525723(13) 0.148747(16) 0.03440(9) Uani 1 1 d . . .
Fe3 Fe -0.19506(3) 0.352724(13) 0.257906(15) 0.03505(9) Uani 1 1 d . . .
Mn1 Mn 0.04000(3) 0.493866(14) 0.309320(17) 0.03799(10) Uani 1 1 d . . .
N1 N 0.24758(15) 0.67789(7) 0.37326(9) 0.0352(5) Uani 1 1 d . . .
N2 N 0.23597(15) 0.72891(7) 0.37470(9) 0.0347(5) Uani 1 1 d . . .
N3 N 0.23707(14) 0.68517(7) 0.48936(8) 0.0322(4) Uani 1 1 d . . .
N4 N 0.22402(14) 0.73570(7) 0.47789(8) 0.0325(4) Uani 1 1 d . . .
N5 N 0.07149(15) 0.67542(7) 0.42271(9) 0.0348(5) Uani 1 1 d . . .
N6 N 0.07711(15) 0.72649(7) 0.41916(8) 0.0322(4) Uani 1 1 d . . .
N7 N 0.11001(18) 0.55727(8) 0.34964(10) 0.0446(6) Uani 1 1 d . A .
N8 N 0.37258(17) 0.57158(9) 0.44316(10) 0.0459(6) Uani 1 1 d . B .
N9 N 0.09794(19) 0.57269(10) 0.52422(11) 0.0569(7) Uani 1 1 d . . .
N10 N 0.37777(19) 0.56502(9) 0.25180(10) 0.0523(6) Uani 1 1 d . . .
N11 N 0.09842(18) 0.51036(9) 0.23047(9) 0.0455(6) Uani 1 1 d . A .
N12 N 0.33606(17) 0.41953(8) 0.17873(9) 0.0417(5) Uani 1 1 d . . .
N13 N 0.22067(15) 0.59439(8) 0.12801(8) 0.0341(5) Uani 1 1 d . . .
N14 N 0.22342(14) 0.60886(8) 0.07316(8) 0.0317(4) Uani 1 1 d . . .
N15 N 0.37555(15) 0.53650(7) 0.10127(9) 0.0342(5) Uani 1 1 d . . .
N16 N 0.36207(15) 0.55674(7) 0.04919(8) 0.0328(5) Uani 1 1 d . . .
N17 N 0.19309(14) 0.49916(7) 0.08160(8) 0.0317(4) Uani 1 1 d . . .
N18 N 0.19834(15) 0.52408(8) 0.03193(8) 0.0331(5) Uani 1 1 d . . .
N19 N -0.12194(15) 0.31504(8) 0.20137(9) 0.0354(5) Uani 1 1 d . . .
N20 N -0.12203(15) 0.26335(8) 0.20333(8) 0.0332(5) Uani 1 1 d . . .
N21 N -0.30169(14) 0.30370(7) 0.24826(9) 0.0322(4) Uani 1 1 d . . .
N22 N -0.28003(16) 0.25392(8) 0.24660(9) 0.0357(5) Uani 1 1 d . . .
N23 N -0.14069(15) 0.30874(7) 0.31718(8) 0.0322(4) Uani 1 1 d . . .
N24 N -0.13223(15) 0.25725(7) 0.30711(8) 0.0323(4) Uani 1 1 d . . .
N25 N -0.03638(17) 0.42915(8) 0.27782(9) 0.0413(5) Uani 1 1 d . A .
N26 N -0.28115(18) 0.42189(9) 0.16856(10) 0.0487(6) Uani 1 1 d . . .
N27 N -0.30615(19) 0.41247(9) 0.34350(10) 0.0538(6) Uani 1 1 d . . .
N28 N -0.2566(2) 0.54832(9) 0.26122(11) 0.0518(6) Uani 1 1 d . . .
N29 N 0.26754(18) 0.38901(9) 0.33832(10) 0.0479(6) Uani 1 1 d . . .
Na1 Na 0.48421(7) 0.51273(4) 0.42815(4) 0.0393(2) Uani 1 1 d . . .
O1 O 0.14764(15) 0.44472(7) 0.33766(8) 0.0448(5) Uani 1 1 d . A .
O3 O -0.09400(15) 0.53475(7) 0.29307(9) 0.0453(5) Uani 1 1 d . A .
O2 O -0.0327(6) 0.4704(4) 0.3904(4) 0.055(2) Uani 0.50 1 d P A 1
H2A H -0.0096 0.4429 0.4028 0.066 Uiso 0.50 1 d PR A 1
H2B H -0.0235 0.4935 0.4147 0.066 Uiso 0.50 1 d PR A 1
O4 O 0.5767(5) 0.4457(3) 0.4276(4) 0.055(2) Uani 0.50 1 d P B 1
H4A H 0.6342 0.4561 0.4299 0.067 Uiso 0.50 1 d PR B 1
H4B H 0.5682 0.4292 0.3973 0.067 Uiso 0.50 1 d PR B 1
O5 O 0.3697(4) 0.45850(19) 0.4378(3) 0.0470(15) Uani 0.50 1 d P B 1
H5A H 0.3392 0.4541 0.4677 0.056 Uiso 0.50 1 d PR B 1
H5B H 0.3598 0.4426 0.4072 0.056 Uiso 0.50 1 d PR B 1
O6 O 0.5956(8) 0.5683(5) 0.4191(5) 0.050(2) Uani 0.50 1 d P B 1
H6A H 0.5936 0.5925 0.3957 0.060 Uiso 0.50 1 d PR B 1
H6B H 0.6424 0.5617 0.4415 0.060 Uiso 0.50 1 d PR B 1
O7 O 0.4814(5) 0.51121(17) 0.3371(3) 0.0421(13) Uani 0.50 1 d P B 1
H7A H 0.4653 0.4821 0.3255 0.051 Uiso 0.50 1 d PR B 1
H7B H 0.4410 0.5327 0.3249 0.051 Uiso 0.50 1 d PR B 1
O8 O 0.522(3) 0.5563(18) 0.5164(18) 0.045(4) Uani 0.50 1 d P . 1
H8A H 0.5844 0.5717 0.5170 0.054 Uiso 0.50 1 calc PR . 1
H8B H 0.4735 0.5810 0.5256 0.054 Uiso 0.50 1 calc PR . 1
O9 O 0.2089(3) 0.39931(15) 0.49976(19) 0.0588(11) Uani 0.50 1 d P . .
H9A H 0.1595 0.4160 0.5083 0.071 Uiso 0.50 1 d PR . .
H9B H 0.2282 0.3795 0.5257 0.071 Uiso 0.50 1 d PR . .
O2' O 0.0006(6) 0.4773(4) 0.4017(4) 0.0516(18) Uani 0.50 1 d P A 2
H2C H -0.0384 0.4988 0.4142 0.062 Uiso 0.50 1 d PR A 2
H2D H -0.0246 0.4482 0.4023 0.062 Uiso 0.50 1 d PR A 2
O4' O 0.6093(5) 0.4611(3) 0.4297(3) 0.0464(17) Uani 0.50 1 d P B 2
H4C H 0.6596 0.4791 0.4303 0.056 Uiso 0.50 1 d PR B 2
H4D H 0.6081 0.4427 0.4005 0.056 Uiso 0.50 1 d PR B 2
O5' O 0.3491(5) 0.4758(2) 0.4458(2) 0.0459(14) Uani 0.50 1 d P B 2
H5C H 0.3317 0.4583 0.4175 0.055 Uiso 0.50 1 d PR B 2
H5D H 0.3065 0.4977 0.4524 0.055 Uiso 0.50 1 d PR B 2
O6' O 0.6164(7) 0.5635(5) 0.4326(4) 0.0450(18) Uani 0.50 1 d P B 2
H6C H 0.6252 0.5888 0.4116 0.054 Uiso 0.50 1 d PR B 2
H6D H 0.6546 0.5536 0.4588 0.054 Uiso 0.50 1 d PR B 2
O7' O 0.4875(5) 0.53403(17) 0.3346(3) 0.0451(14) Uani 0.50 1 d P B 2
H7C H 0.4737 0.5084 0.3147 0.054 Uiso 0.50 1 d PR B 2
H7D H 0.4471 0.5572 0.3276 0.054 Uiso 0.50 1 d PR B 2
O8' O 0.510(3) 0.5571(19) 0.5074(18) 0.048(5) Uani 0.50 1 d P . 2
H8C H 0.4597 0.5809 0.5155 0.058 Uiso 0.50 1 d PR . 2
H8D H 0.5712 0.5742 0.5075 0.058 Uiso 0.50 1 d PR . 2

loop_
_atom_site_aniso_label
_atom_site_aniso_U_11
_atom_site_aniso_U_22
_atom_site_aniso_U_33
_atom_site_aniso_U_23
_atom_site_aniso_U_13
_atom_site_aniso_U_12
B1 0.0423(17) 0.0306(15) 0.0389(17) -0.0039(12) -0.0030(13) -0.0054(13)
B2 0.0308(15) 0.0503(18) 0.0318(16) -0.0084(14) 0.0088(12) -0.0003(13)
B3 0.0375(16) 0.0260(13) 0.0365(16) -0.0123(12) -0.0001(12) -0.0033(12)
C1 0.0332(14) 0.0341(13) 0.0426(15) 0.0064(12) -0.0099(11) 0.0013(11)
C2 0.0424(15) 0.0258(12) 0.0380(14) -0.0032(10) -0.0011(11) -0.0053(11)
C3 0.0369(14) 0.0276(12) 0.0421(15) 0.0041(11) -0.0054(11) -0.0038(10)
C4 0.0530(17) 0.0372(14) 0.0299(14) 0.0010(11) 0.0138(12) -0.0007(12)
C5 0.0413(15) 0.0449(14) 0.0308(14) 0.0081(11) -0.0005(11) 0.0088(12)
C6 0.0502(18) 0.0508(17) 0.0365(15) -0.0027(13) -0.0069(13) 0.0115(13)
C7 0.0390(15) 0.0320(13) 0.0462(16) -0.0038(11) 0.0012(12) -0.0113(11)
C8 0.0418(15) 0.0298(12) 0.0386(14) -0.0048(11) 0.0008(11) -0.0033(11)
C9 0.0463(17) 0.0299(13) 0.0572(18) -0.0135(12) -0.0026(13) 0.0152(12)
C10 0.0366(15) 0.0475(15) 0.0312(14) 0.0002(12) -0.0049(11) 0.0032(12)
C11 0.0294(14) 0.0557(16) 0.0341(14) 0.0131(12) 0.0027(11) 0.0215(12)
C12 0.0379(16) 0.0606(18) 0.0330(14) 0.0150(13) 0.0108(11) 0.0207(14)
C13 0.0499(19) 0.0549(18) 0.0462(17) 0.0105(14) 0.0026(14) 0.0043(14)
C14 0.0415(16) 0.0447(15) 0.0457(16) 0.0219(13) 0.0056(12) 0.0004(13)
C15 0.0330(14) 0.0393(14) 0.0510(17) 0.0155(12) 0.0016(12) -0.0051(12)
C16 0.0312(13) 0.0303(12) 0.0463(16) 0.0084(11) -0.0019(11) 0.0031(10)
C17 0.0318(13) 0.0349(13) 0.0293(13) 0.0028(10) -0.0068(10) -0.0101(10)
C18 0.0392(15) 0.0491(15) 0.0267(13) -0.0062(11) 0.0005(11) -0.0103(12)
C19 0.0503(16) 0.0574(17) 0.0207(13) 0.0008(12) 0.0014(11) -0.0250(14)
C20 0.0494(17) 0.0522(17) 0.0343(15) -0.0181(13) 0.0024(12) -0.0200(14)
C21 0.0524(17) 0.0501(16) 0.0286(14) -0.0172(12) 0.0049(12) -0.0174(14)
C22 0.0387(15) 0.0389(14) 0.0398(15) -0.0124(11) 0.0051(11) -0.0261(12)
C23 0.0340(13) 0.0298(12) 0.0334(14) -0.0124(10) 0.0024(10) -0.0052(10)
C24 0.0268(13) 0.0445(15) 0.0395(14) -0.0055(12) -0.0009(11) -0.0017(11)
C25 0.0352(15) 0.0508(16) 0.0370(15) -0.0145(12) -0.0091(11) 0.0042(12)
C26 0.0314(14) 0.0542(16) 0.0297(13) -0.0212(12) -0.0068(10) 0.0115(12)
C27 0.0301(14) 0.0584(17) 0.0451(16) -0.0134(13) -0.0160(12) 0.0193(13)
C28 0.0407(16) 0.0590(18) 0.0433(16) -0.0186(14) -0.0165(13) 0.0189(14)
C29 0.0375(15) 0.0423(14) 0.0316(14) -0.0091(11) -0.0045(11) 0.0154(12)
C30 0.0311(13) 0.0417(14) 0.0288(13) -0.0134(11) 0.0026(10) 0.0071(11)
C31 0.0281(13) 0.0283(12) 0.0400(14) -0.0145(10) -0.0020(10) 0.0028(10)
C32 0.0395(15) 0.0349(13) 0.0494(17) -0.0097(12) 0.0135(12) 0.0118(12)
C33 0.0441(16) 0.0334(13) 0.0447(16) -0.0110(12) 0.0067(12) 0.0069(12)
C34 0.0489(17) 0.0295(13) 0.0530(17) -0.0068(12) 0.0190(14) -0.0008(12)
C35 0.0440(16) 0.0321(13) 0.0545(18) -0.0050(12) 0.0241(13) 0.0043(12)
C36 0.0344(14) 0.0338(13) 0.0389(15) -0.0010(11) 0.0138(11) -0.0079(11)
C37 0.0376(15) 0.0336(13) 0.0361(14) -0.0161(11) 0.0169(11) -0.0072(11)
C38 0.0295(13) 0.0378(13) 0.0301(13) -0.0066(10) 0.0092(10) -0.0006(11)
C39 0.0288(13) 0.0263(11) 0.0430(14) -0.0174(11) 0.0011(11) 0.0060(10)
C40 0.0469(16) 0.0404(15) 0.0402(15) -0.0066(12) -0.0067(12) -0.0049(12)
C41 0.0296(14) 0.0452(15) 0.0387(15) -0.0223(12) -0.0060(11) 0.0104(11)
C42 0.0461(17) 0.0484(16) 0.0459(17) -0.0166(14) -0.0128(13) 0.0144(14)
C43 0.0307(14) 0.0466(15) 0.0472(16) -0.0157(13) -0.0131(11) 0.0159(12)
C44 0.0334(14) 0.0429(15) 0.0395(15) -0.0166(12) -0.0002(11) 0.0012(11)
C45 0.0586(18) 0.0309(13) 0.0399(15) -0.0043(11) 0.0038(13) -0.0065(13)
C46 0.0486(17) 0.0360(14) 0.0433(16) -0.0066(12) 0.0050(12) 0.0006(12)
C47 0.0532(18) 0.0388(14) 0.0445(16) -0.0055(12) 0.0191(13) 0.0150(13)
C48 0.0477(17) 0.0412(15) 0.0500(18) 0.0045(13) 0.0095(13) 0.0135(13)
C49 0.0341(14) 0.0435(15) 0.0427(16) 0.0097(12) -0.0064(11) 0.0142(12)
C50 0.0429(15) 0.0317(13) 0.0351(14) 0.0050(11) -0.0092(11) -0.0016(11)
C51 0.0293(13) 0.0282(12) 0.0301(13) -0.0014(10) -0.0015(10) -0.0045(10)
C52 0.0245(13) 0.0456(14) 0.0380(14) 0.0003(12) 0.0020(10) -0.0075(11)
C53 0.0318(14) 0.0485(15) 0.0331(14) -0.0031(12) -0.0018(11) -0.0003(11)
C54 0.0246(13) 0.0602(17) 0.0331(14) -0.0022(12) -0.0035(10) 0.0115(12)
C55 0.0378(16) 0.0613(19) 0.0444(17) -0.0219(15) -0.0096(13) 0.0097(14)
C56 0.0315(15) 0.0622(19) 0.0513(18) -0.0190(15) -0.0146(13) 0.0146(13)
C57 0.0378(15) 0.0405(15) 0.0504(17) -0.0173(12) -0.0211(13) 0.0254(12)
C58 0.0350(14) 0.0380(13) 0.0302(13) -0.0116(11) -0.0044(10) 0.0056(11)
C59 0.0319(14) 0.0432(15) 0.0403(15) -0.0095(12) -0.0045(11) -0.0049(11)
C60 0.0395(16) 0.0551(17) 0.0335(14) 0.0029(13) 0.0000(11) 0.0026(13)
C61 0.0446(16) 0.0558(17) 0.0245(13) 0.0078(12) -0.0064(11) -0.0113(13)
C62 0.0482(18) 0.0624(19) 0.0297(14) 0.0056(13) -0.0056(12) 0.0139(14)
C63 0.0508(17) 0.0430(15) 0.0443(17) 0.0111(13) -0.0133(13) -0.0049(13)
C64 0.0583(18) 0.0306(13) 0.0411(15) 0.0123(12) -0.0123(13) 0.0040(12)
C65 0.0284(13) 0.0323(13) 0.0477(16) 0.0099(11) -0.0086(11) -0.0132(10)
C66 0.0365(14) 0.0263(12) 0.0418(15) -0.0078(10) 0.0009(11) 0.0064(10)
C67 0.0321(14) 0.0483(15) 0.0293(13) -0.0041(11) -0.0033(10) -0.0088(12)
C68 0.0336(14) 0.0593(18) 0.0369(15) -0.0018(13) -0.0010(11) -0.0169(13)
C69 0.0398(15) 0.0519(16) 0.0353(14) 0.0055(12) 0.0032(11) -0.0159(13)
C70 0.0421(16) 0.0485(16) 0.0429(16) -0.0009(13) -0.0128(12) -0.0141(13)
C71 0.0501(16) 0.0336(13) 0.0412(15) 0.0038(11) -0.0114(12) -0.0168(12)
C72 0.0373(14) 0.0370(13) 0.0276(13) -0.0090(10) -0.0115(10) -0.0154(11)
C73 0.059(2) 0.066(2) 0.0502(19) -0.0198(16) -0.0031(16) 0.0163(17)
C74 0.064(2) 0.074(2) 0.057(2) 0.0000(17) 0.0126(17) 0.0247(18)
C75 0.079(3) 0.073(2) 0.057(2) -0.0158(18) -0.0155(18) 0.021(2)
C76 0.054(2) 0.076(2) 0.0497(19) 0.0148(17) 0.0024(15) 0.0081(17)
C77 0.063(2) 0.0494(17) 0.0490(18) -0.0088(14) 0.0036(14) 0.0052(15)
C78 0.062(2) 0.065(2) 0.0477(18) 0.0047(15) 0.0072(15) 0.0043(16)
Fe1 0.0357(2) 0.02907(18) 0.0405(2) 0.00194(15) -0.00600(15) -0.00299(15)
Fe2 0.0344(2) 0.03050(18) 0.0383(2) 0.00156(15) -0.00007(15) -0.00152(15)
Fe3 0.0343(2) 0.03359(18) 0.0372(2) -0.00517(15) -0.00039(15) -0.00408(15)
Mn1 0.0482(2) 0.02768(19) 0.0383(2) -0.00510(16) 0.00510(18) -0.01703(17)
N1 0.0361(12) 0.0294(10) 0.0397(12) 0.0024(9) -0.0061(9) -0.0023(9)
N2 0.0358(12) 0.0322(11) 0.0357(12) 0.0067(9) -0.0069(9) 0.0091(9)
N3 0.0320(11) 0.0346(11) 0.0294(11) 0.0039(8) -0.0074(8) -0.0048(9)
N4 0.0309(11) 0.0316(10) 0.0350(11) -0.0037(9) 0.0003(8) -0.0104(9)
N5 0.0356(12) 0.0286(10) 0.0398(12) 0.0025(9) -0.0053(9) -0.0042(9)
N6 0.0327(11) 0.0309(10) 0.0328(11) 0.0023(8) -0.0040(8) 0.0014(9)
N7 0.0542(15) 0.0385(12) 0.0402(13) -0.0092(10) -0.0124(11) -0.0064(10)
N8 0.0382(13) 0.0414(12) 0.0573(15) 0.0130(11) -0.0118(11) 0.0038(10)
N9 0.0515(16) 0.0609(16) 0.0589(16) 0.0157(13) 0.0126(12) -0.0229(13)
N10 0.0550(16) 0.0526(14) 0.0485(15) -0.0131(12) -0.0116(12) 0.0211(12)
N11 0.0511(15) 0.0511(14) 0.0345(12) 0.0096(10) 0.0033(10) -0.0126(11)
N12 0.0480(13) 0.0409(12) 0.0361(12) 0.0106(10) 0.0007(10) 0.0054(10)
N13 0.0387(12) 0.0373(11) 0.0266(11) 0.0014(9) 0.0042(9) 0.0006(9)
N14 0.0278(11) 0.0384(11) 0.0288(11) -0.0027(9) -0.0025(8) 0.0063(9)
N15 0.0309(11) 0.0305(11) 0.0415(12) -0.0046(9) 0.0041(9) -0.0028(9)
N16 0.0308(11) 0.0331(11) 0.0349(12) -0.0056(9) 0.0070(9) 0.0033(9)
N17 0.0314(11) 0.0321(11) 0.0319(11) 0.0046(8) 0.0057(8) -0.0048(9)
N18 0.0310(11) 0.0439(12) 0.0244(10) -0.0024(9) 0.0009(8) -0.0002(9)
N19 0.0341(12) 0.0348(11) 0.0373(12) -0.0056(9) 0.0001(9) -0.0036(9)
N20 0.0332(11) 0.0381(11) 0.0283(11) -0.0093(8) 0.0022(8) 0.0043(9)
N21 0.0259(10) 0.0332(10) 0.0377(12) 0.0002(9) 0.0013(8) -0.0037(8)
N22 0.0402(12) 0.0336(11) 0.0330(12) -0.0039(9) -0.0053(9) -0.0095(9)
N23 0.0342(11) 0.0337(11) 0.0288(11) -0.0062(8) -0.0004(8) -0.0052(9)
N24 0.0392(12) 0.0283(10) 0.0294(11) 0.0010(8) 0.0015(9) -0.0037(9)
N25 0.0488(14) 0.0336(11) 0.0418(13) -0.0033(9) 0.0034(10) -0.0168(10)
N26 0.0528(15) 0.0519(14) 0.0411(14) -0.0038(11) -0.0028(11) -0.0035(12)
N27 0.0603(16) 0.0558(15) 0.0448(15) -0.0205(12) -0.0055(12) 0.0163(13)
N28 0.0575(16) 0.0492(14) 0.0490(15) -0.0088(11) 0.0086(12) 0.0101(12)
N29 0.0508(15) 0.0530(14) 0.0395(13) -0.0004(11) -0.0063(10) -0.0023(12)
Na1 0.0391(6) 0.0411(5) 0.0379(6) 0.0091(4) 0.0034(4) 0.0242(5)
O1 0.0535(13) 0.0345(10) 0.0464(11) -0.0028(8) 0.0047(9) -0.0086(9)
O3 0.0486(12) 0.0350(10) 0.0526(13) -0.0050(9) 0.0046(10) -0.0107(9)
O2 0.062(6) 0.054(4) 0.049(5) -0.012(3) 0.020(4) -0.021(4)
O4 0.040(4) 0.068(5) 0.059(3) 0.015(3) 0.011(3) 0.032(3)
O5 0.045(3) 0.029(3) 0.069(3) -0.012(3) 0.023(3) -0.008(2)
O6 0.039(5) 0.053(4) 0.057(6) -0.001(4) -0.016(3) 0.017(3)
O7 0.048(3) 0.035(3) 0.043(3) 0.010(3) -0.0032(19) 0.029(3)
O8 0.047(8) 0.047(5) 0.040(11) -0.006(6) -0.019(6) 0.011(6)
O9 0.064(3) 0.042(2) 0.070(3) -0.020(2) 0.004(2) 0.016(2)
O2' 0.060(5) 0.051(4) 0.045(4) -0.014(3) 0.017(4) -0.015(4)
O4' 0.046(4) 0.062(4) 0.033(2) -0.014(3) 0.013(3) 0.011(3)
O5' 0.060(3) 0.044(4) 0.033(3) 0.000(2) 0.001(2) 0.028(3)
O6' 0.027(4) 0.068(4) 0.040(4) 0.004(3) -0.002(3) 0.017(3)
O7' 0.052(3) 0.034(3) 0.049(3) 0.003(3) -0.010(2) 0.018(3)
O8' 0.051(9) 0.051(5) 0.041(11) -0.009(7) -0.021(6) 0.016(5)

loop_
_atom_type_symbol
_atom_type_description
_atom_type_scat_dispersion_real
_atom_type_scat_dispersion_imag
_atom_type_scat_source
C C 0.0033 0.0016 'International Tables Vol C Tables 4.2.6.8 and 6.1.1.4'
H H 0.0000 0.0000 'International Tables Vol C Tables 4.2.6.8 and 6.1.1.4'
B B 0.0013 0.0007 'International Tables Vol C Tables 4.2.6.8 and 6.1.1.4'
N N 0.0061 0.0033 'International Tables Vol C Tables 4.2.6.8 and 6.1.1.4'
O O 0.0106 0.0060 'International Tables Vol C Tables 4.2.6.8 and 6.1.1.4'
Mn Mn 0.3368 0.7283 'International Tables Vol C Tables 4.2.6.8 and 6.1.1.4'
Fe Fe 0.3463 0.8444 'International Tables Vol C Tables 4.2.6.8 and 6.1.1.4'
Na Na 0.0362 0.0249 'International Tables Vol C Tables 4.2.6.8 and 6.1.1.4'

loop_
_geom_angle_atom_site_label_1
_geom_angle_atom_site_label_2
_geom_angle_atom_site_label_3
_geom_angle
_geom_angle_site_symmetry_1
_geom_angle_site_symmetry_3
_geom_angle_publ_flag
N4 B1 N6 108.25(19) . . ?
N4 B1 N2 106.91(19) . . ?
N6 B1 N2 106.95(18) . . ?
N4 B1 H1 111.5(17) . . ?
N6 B1 H1 111.5(17) . . ?
N2 B1 H1 111.5(16) . . ?
N16 B2 N18 110.0(2) . . ?
N16 B2 N14 107.25(19) . . ?
N18 B2 N14 107.58(17) . . ?
N16 B2 H2 110.6(17) . . ?
N18 B2 H2 110.6(17) . . ?
N14 B2 H2 110.6(16) . . ?
N22 B3 N24 108.12(17) . . ?
N22 B3 N20 106.71(19) . . ?
N24 B3 N20 105.95(17) . . ?
N22 B3 H3 111.9(16) . . ?
N24 B3 H3 111.9(16) . . ?
N20 B3 H3 111.9(15) . . ?
N8 C1 Fe1 177.8(2) . . ?
N7 C2 Fe1 174.7(2) . . ?
N9 C3 Fe1 178.3(2) . . ?
N11 C4 Fe2 175.6(2) . . ?
N12 C5 Fe2 176.0(2) . . ?
N10 C6 Fe2 178.2(3) . . ?
N25 C7 Fe3 177.2(2) . . ?
N26 C8 Fe3 178.6(2) . . ?
N27 C9 Fe3 177.9(2) . . ?
N1 C10 C11 108.4(2) . . ?
N1 C10 H10 125.8 . . ?
C11 C10 H10 125.8 . . ?
C16 C11 C12 122.4(3) . . ?
C16 C11 C10 105.4(2) . . ?
C12 C11 C10 132.1(3) . . ?
C11 C12 C13 113.6(3) . . ?
C11 C12 H12 123.2 . . ?
C13 C12 H12 123.2 . . ?
C14 C13 C12 123.3(3) . . ?
C14 C13 H13 118.4 . . ?
C12 C13 H13 118.4 . . ?
C13 C14 C15 121.5(3) . . ?
C13 C14 H14 119.2 . . ?
C15 C14 H14 119.2 . . ?
C16 C15 C14 116.9(3) . . ?
C16 C15 H15 121.5 . . ?
C14 C15 H15 121.5 . . ?
N2 C16 C15 129.5(2) . . ?
N2 C16 C11 108.2(2) . . ?
C15 C16 C11 122.2(3) . . ?
N3 C17 C18 107.2(2) . . ?
N3 C17 H17 126.4 . . ?
C18 C17 H17 126.4 . . ?
C19 C18 C23 119.8(3) . . ?
C19 C18 C17 133.6(3) . . ?
C23 C18 C17 106.6(2) . . ?
C20 C19 C18 118.6(3) . . ?
C20 C19 H19 120.7 . . ?
C18 C19 H19 120.7 . . ?
C19 C20 C21 121.5(3) . . ?
C19 C20 H20 119.2 . . ?
C21 C20 H20 119.2 . . ?
C22 C21 C20 120.4(3) . . ?
C22 C21 H21 119.8 . . ?
C20 C21 H21 119.8 . . ?
C21 C22 C23 116.7(3) . . ?
C21 C22 H22 121.6 . . ?
C23 C22 H22 121.6 . . ?
N4 C23 C22 129.8(2) . . ?
N4 C23 C18 107.36(19) . . ?
C22 C23 C18 122.8(2) . . ?
N5 C24 C25 110.3(2) . . ?
N5 C24 H24 124.9 . . ?
C25 C24 H24 124.9 . . ?
C30 C25 C24 105.2(2) . . ?
C30 C25 C26 118.2(2) . . ?
C24 C25 C26 136.6(3) . . ?
C27 C26 C25 118.5(3) . . ?
C27 C26 H26 120.7 . . ?
C25 C26 H26 120.7 . . ?
C26 C27 C28 122.3(3) . . ?
C26 C27 H27 118.8 . . ?
C28 C27 H27 118.8 . . ?
C29 C28 C27 121.1(3) . . ?
C29 C28 H28 119.4 . . ?
C27 C28 H28 119.4 . . ?
C30 C29 C28 116.0(3) . . ?
C30 C29 H29 122.0 . . ?
C28 C29 H29 122.0 . . ?
N6 C30 C25 107.9(2) . . ?
N6 C30 C29 128.1(2) . . ?
C25 C30 C29 123.8(2) . . ?
N15 C31 C32 109.1(2) . . ?
N15 C31 H31 125.5 . . ?
C32 C31 H31 125.5 . . ?
C33 C32 C37 122.2(3) . . ?
C33 C32 C31 134.0(3) . . ?
C37 C32 C31 103.7(2) . . ?
C34 C33 C32 119.1(3) . . ?
C34 C33 H33 120.4 . . ?
C32 C33 H33 120.4 . . ?
C33 C34 C35 118.9(3) . . ?
C33 C34 H34 120.5 . . ?
C35 C34 H34 120.5 . . ?
C36 C35 C34 124.5(3) . . ?
C36 C35 H35 117.8 . . ?
C34 C35 H35 117.8 . . ?
C35 C36 C37 113.9(3) . . ?
C35 C36 H36 123.1 . . ?
C37 C36 H36 123.1 . . ?
N16 C37 C32 109.5(2) . . ?
N16 C37 C36 129.1(2) . . ?
C32 C37 C36 121.3(2) . . ?
N17 C38 C39 109.1(2) . . ?
N17 C38 H38 125.4 . . ?
C39 C38 H38 125.4 . . ?
C38 C39 C44 106.0(2) . . ?
C38 C39 C40 137.0(2) . . ?
C44 C39 C40 116.9(2) . . ?
C41 C40 C39 118.3(3) . . ?
C41 C40 H40 120.8 . . ?
C39 C40 H40 120.8 . . ?
C40 C41 C42 122.2(2) . . ?
C40 C41 H41 118.9 . . ?
C42 C41 H41 118.9 . . ?
C41 C42 C43 124.8(3) . . ?
C41 C42 H42 117.6 . . ?
C43 C42 H42 117.6 . . ?
C44 C43 C42 112.6(3) . . ?
C44 C43 H43 123.7 . . ?
C42 C43 H43 123.7 . . ?
N18 C44 C43 128.8(2) . . ?
N18 C44 C39 106.1(2) . . ?
C43 C44 C39 125.1(2) . . ?
N13 C45 C46 110.1(2) . . ?
N13 C45 H45 125.0 . . ?
C46 C45 H45 125.0 . . ?
C51 C46 C47 120.1(3) . . ?
C51 C46 C45 104.0(2) . . ?
C47 C46 C45 135.5(3) . . ?
C48 C47 C46 119.1(2) . . ?
C48 C47 H47 120.4 . . ?
C46 C47 H47 120.4 . . ?
C49 C48 C47 119.2(2) . . ?
C49 C48 H48 120.4 . . ?
C47 C48 H48 120.4 . . ?
C48 C49 C50 123.3(2) . . ?
C48 C49 H49 118.3 . . ?
C50 C49 H49 118.3 . . ?
C51 C50 C49 115.1(2) . . ?
C51 C50 H50 122.5 . . ?
C49 C50 H50 122.5 . . ?
N14 C51 C46 108.9(2) . . ?
N14 C51 C50 128.3(2) . . ?
C46 C51 C50 122.9(2) . . ?
N19 C52 C53 110.8(2) . . ?
N19 C52 H52 124.6 . . ?
C53 C52 H52 124.6 . . ?
C58 C53 C52 105.0(2) . . ?
C58 C53 C54 119.5(2) . . ?
C52 C53 C54 135.4(3) . . ?
C55 C54 C53 115.8(3) . . ?
C55 C54 H54 122.1 . . ?
C53 C54 H54 122.1 . . ?
C54 C55 C56 123.8(3) . . ?
C54 C55 H55 118.1 . . ?
C56 C55 H55 118.1 . . ?
C55 C56 C57 124.5(3) . . ?
C55 C56 H56 117.8 . . ?
C57 C56 H56 117.8 . . ?
C56 C57 C58 111.5(3) . . ?
C56 C57 H57 124.2 . . ?
C58 C57 H57 124.2 . . ?
N20 C58 C53 108.3(2) . . ?
N20 C58 C57 126.8(2) . . ?
C53 C58 C57 124.9(2) . . ?
N23 C59 C60 109.4(2) . . ?
N23 C59 H59 125.3 . . ?
C60 C59 H59 125.3 . . ?
C65 C60 C61 124.8(3) . . ?
C65 C60 C59 103.8(2) . . ?
C61 C60 C59 131.4(3) . . ?
C60 C61 C62 112.7(3) . . ?
C60 C61 H61 123.6 . . ?
C62 C61 H61 123.6 . . ?
C63 C62 C61 122.8(3) . . ?
C63 C62 H62 118.6 . . ?
C61 C62 H62 118.6 . . ?
C64 C63 C62 124.3(3) . . ?
C64 C63 H63 117.8 . . ?
C62 C63 H63 117.8 . . ?
C63 C64 C65 113.9(3) . . ?
C63 C64 H64 123.0 . . ?
C65 C64 H64 123.0 . . ?
N24 C65 C60 110.1(2) . . ?
N24 C65 C64 128.4(2) . . ?
C60 C65 C64 121.4(2) . . ?
N21 C66 C67 110.1(2) . . ?
N21 C66 H66 125.0 . . ?
C67 C66 H66 125.0 . . ?
C72 C67 C66 104.0(2) . . ?
C72 C67 C68 120.4(2) . . ?
C66 C67 C68 135.6(3) . . ?
C69 C68 C67 119.4(3) . . ?
C69 C68 H68 120.3 . . ?
C67 C68 H68 120.3 . . ?
C68 C69 C70 120.2(3) . . ?
C68 C69 H69 119.9 . . ?
C70 C69 H69 119.9 . . ?
C71 C70 C69 120.6(2) . . ?
C71 C70 H70 119.7 . . ?
C69 C70 H70 119.7 . . ?
C70 C71 C72 119.3(2) . . ?
C70 C71 H71 120.3 . . ?
C72 C71 H71 120.3 . . ?
N22 C72 C67 110.11(18) . . ?
N22 C72 C71 129.9(2) . . ?
C67 C72 C71 120.0(2) . . ?
O3 C73 N28 130.4(3) . . ?
O3 C73 H73 114.8 . . ?
N28 C73 H73 114.8 . . ?
N28 C74 H74A 109.5 . . ?
N28 C74 H74B 109.5 . . ?
H74A C74 H74B 109.5 . . ?
N28 C74 H74C 109.5 . . ?
H74A C74 H74C 109.5 . . ?
H74B C74 H74C 109.5 . . ?
N28 C75 H75A 109.5 . . ?
N28 C75 H75B 109.5 . . ?
H75A C75 H75B 109.5 . . ?
N28 C75 H75C 109.5 . . ?
H75A C75 H75C 109.5 . . ?
H75B C75 H75C 109.5 . . ?
O1 C76 N29 112.5(3) . . ?
O1 C76 H76 123.7 . . ?
N29 C76 H76 123.7 . . ?
N29 C77 H77A 109.5 . . ?
N29 C77 H77B 109.5 . . ?
H77A C77 H77B 109.5 . . ?
N29 C77 H77C 109.5 . . ?
H77A C77 H77C 109.5 . . ?
H77B C77 H77C 109.5 . . ?
N29 C78 H78A 109.5 . . ?
N29 C78 H78B 109.5 . . ?
H78A C78 H78B 109.5 . . ?
N29 C78 H78C 109.5 . . ?
H78A C78 H78C 109.5 . . ?
H78B C78 H78C 109.5 . . ?
C3 Fe1 C1 88.52(11) . . ?
C3 Fe1 C2 87.79(11) . . ?
C1 Fe1 C2 87.86(11) . . ?
C3 Fe1 N5 90.89(8) . . ?
C1 Fe1 N5 177.95(8) . . ?
C2 Fe1 N5 90.16(8) . . ?
C3 Fe1 N1 179.72(8) . . ?
C1 Fe1 N1 91.69(8) . . ?
C2 Fe1 N1 92.39(8) . . ?
N5 Fe1 N1 88.90(9) . . ?
C3 Fe1 N3 90.64(8) . . ?
C1 Fe1 N3 92.33(8) . . ?
C2 Fe1 N3 178.41(8) . . ?
N5 Fe1 N3 89.64(9) . . ?
N1 Fe1 N3 89.18(8) . . ?
C4 Fe2 C5 88.28(11) . . ?
C4 Fe2 C6 87.44(13) . . ?
C5 Fe2 C6 88.19(12) . . ?
C4 Fe2 N15 177.50(9) . . ?
C5 Fe2 N15 91.93(8) . . ?
C6 Fe2 N15 90.08(9) . . ?
C4 Fe2 N13 91.76(8) . . ?
C5 Fe2 N13 179.74(9) . . ?
C6 Fe2 N13 91.55(8) . . ?
N15 Fe2 N13 88.02(8) . . ?
C4 Fe2 N17 93.92(9) . . ?
C5 Fe2 N17 91.21(8) . . ?
C6 Fe2 N17 178.50(9) . . ?
N15 Fe2 N17 88.57(9) . . ?
N13 Fe2 N17 89.04(9) . . ?
C9 Fe3 C8 86.34(12) . . ?
C9 Fe3 C7 85.85(12) . . ?
C8 Fe3 C7 87.81(11) . . ?
C9 Fe3 N23 91.83(9) . . ?
C8 Fe3 N23 178.17(8) . . ?
C7 Fe3 N23 92.04(8) . . ?
C9 Fe3 N19 178.08(9) . . ?
C8 Fe3 N19 92.33(8) . . ?
C7 Fe3 N19 92.71(8) . . ?
N23 Fe3 N19 89.50(9) . . ?
C9 Fe3 N21 91.98(9) . . ?
C8 Fe3 N21 91.99(8) . . ?
C7 Fe3 N21 177.83(8) . . ?
N23 Fe3 N21 88.09(8) . . ?
N19 Fe3 N21 89.46(9) . . ?
O1 Mn1 N11 97.07(9) . . ?
O1 Mn1 N25 87.64(8) . . ?
N11 Mn1 N25 93.24(9) . . ?
O1 Mn1 N7 91.77(9) . . ?
N11 Mn1 N7 92.95(9) . . ?
N25 Mn1 N7 173.80(9) . . ?
O1 Mn1 O3 166.23(7) . . ?
N11 Mn1 O3 95.21(9) . . ?
N25 Mn1 O3 85.47(8) . . ?
N7 Mn1 O3 93.79(8) . . ?
O1 Mn1 O2 83.8(3) . . ?
N11 Mn1 O2 174.46(17) . . ?
N25 Mn1 O2 81.30(19) . . ?
N7 Mn1 O2 92.50(19) . . ?
O3 Mn1 O2 83.4(3) . . ?
O1 Mn1 O2' 76.4(3) . . ?
N11 Mn1 O2' 170.83(19) . . ?
N25 Mn1 O2' 92.87(19) . . ?
N7 Mn1 O2' 81.00(19) . . ?
O3 Mn1 O2' 92.1(3) . . ?
O2 Mn1 O2' 14.0(2) . . ?
C10 N1 N2 108.85(17) . . ?
C10 N1 Fe1 131.98(13) . . ?
N2 N1 Fe1 119.11(16) . . ?
C16 N2 N1 109.08(17) . . ?
C16 N2 B1 133.13(15) . . ?
N1 N2 B1 117.71(17) . . ?
C17 N3 N4 110.35(16) . . ?
C17 N3 Fe1 132.07(13) . . ?
N4 N3 Fe1 117.58(14) . . ?
C23 N4 N3 108.53(16) . . ?
C23 N4 B1 131.89(16) . . ?
N3 N4 B1 119.58(15) . . ?
C24 N5 N6 108.16(17) . . ?
C24 N5 Fe1 132.79(13) . . ?
N6 N5 Fe1 119.05(16) . . ?
N5 N6 C30 108.46(17) . . ?
N5 N6 B1 118.84(17) . . ?
C30 N6 B1 132.68(16) . . ?
C2 N7 Mn1 169.54(18) . . ?
C1 N8 Na1 163.21(18) . . ?
C4 N11 Mn1 156.90(18) . . ?
C45 N13 N14 108.66(17) . . ?
C45 N13 Fe2 132.54(13) . . ?
N14 N13 Fe2 118.79(15) . . ?
C51 N14 N13 108.36(16) . . ?
C51 N14 B2 134.00(16) . . ?
N13 N14 B2 117.61(16) . . ?
C31 N15 N16 108.74(16) . . ?
C31 N15 Fe2 131.91(15) . . ?
N16 N15 Fe2 119.31(16) . . ?
C37 N16 N15 108.91(17) . . ?
C37 N16 B2 132.94(17) . . ?
N15 N16 B2 118.15(16) . . ?
C38 N17 N18 109.22(17) . . ?
C38 N17 Fe2 131.50(13) . . ?
N18 N17 Fe2 119.26(15) . . ?
N17 N18 C44 109.49(17) . . ?
N17 N18 B2 117.63(16) . . ?
C44 N18 B2 132.79(17) . . ?
C52 N19 N20 107.69(16) . . ?
C52 N19 Fe3 133.62(14) . . ?
N20 N19 Fe3 118.68(15) . . ?
C58 N20 N19 108.22(16) . . ?
C58 N20 B3 132.97(15) . . ?
N19 N20 B3 118.79(15) . . ?
C66 N21 N22 109.99(16) . . ?
C66 N21 Fe3 131.67(13) . . ?
N22 N21 Fe3 118.32(15) . . ?
N21 N22 C72 105.8(2) . . ?
N21 N22 B3 120.44(16) . . ?
C72 N22 B3 133.73(18) . . ?
C59 N23 N24 108.48(16) . . ?
C59 N23 Fe3 131.21(13) . . ?
N24 N23 Fe3 119.48(14) . . ?
C65 N24 N23 108.26(16) . . ?
C65 N24 B3 134.05(16) . . ?
N23 N24 B3 117.58(16) . . ?
C7 N25 Mn1 161.30(18) . . ?
C73 N28 C75 118.7(2) . . ?
C73 N28 C74 126.8(3) . . ?
C75 N28 C74 114.5(3) . . ?
C77 N29 C78 121.5(2) . . ?
C77 N29 C76 120.5(2) . . ?
C78 N29 C76 117.8(3) . . ?
O6 Na1 O7 84.6(4) . . ?
O6 Na1 O5 178.5(4) . . ?
O7 Na1 O5 95.8(3) . . ?
O6 Na1 O5' 163.2(4) . . ?
O7 Na1 O5' 101.2(2) . . ?
O5 Na1 O5' 15.28(13) . . ?
O6 Na1 O4 97.3(3) . . ?
O7 Na1 O4 88.4(3) . . ?
O5 Na1 O4 84.2(2) . . ?
O5' Na1 O4 98.6(2) . . ?
O6 Na1 O4' 81.6(3) . . ?
O7 Na1 O4' 89.8(3) . . ?
O5 Na1 O4' 99.9(2) . . ?
O5' Na1 O4' 113.9(2) . . ?
O4 Na1 O4' 15.9(2) . . ?
O6 Na1 N8 92.7(3) . . ?
O7 Na1 N8 100.36(16) . . ?
O5 Na1 N8 85.82(15) . . ?
O5' Na1 N8 70.88(14) . . ?
O4 Na1 N8 167.4(2) . . ?
O4' Na1 N8 167.9(2) . . ?
O6 Na1 O8' 68.1(13) . . ?
O7 Na1 O8' 148.1(13) . . ?
O5 Na1 O8' 111.1(13) . . ?
O5' Na1 O8' 101.1(13) . . ?
O4 Na1 O8' 110.5(11) . . ?
O4' Na1 O8' 101.7(11) . . ?
N8 Na1 O8' 66.2(11) . . ?
O6 Na1 O8 130.5(10) . 3_666 ?
O7 Na1 O8 124.7(12) . 3_666 ?
O5 Na1 O8 50.3(10) . 3_666 ?
O5' Na1 O8 58.5(10) . 3_666 ?
O4 Na1 O8 51.6(13) . 3_666 ?
O4' Na1 O8 62.0(12) . 3_666 ?
N8 Na1 O8 115.8(13) . 3_666 ?
O8' Na1 O8 86.7(15) . 3_666 ?
O6 Na1 O6' 11.0(4) . . ?
O7 Na1 O6' 92.8(3) . . ?
O5 Na1 O6' 169.6(3) . . ?
O5' Na1 O6' 163.6(4) . . ?
O4 Na1 O6' 90.2(3) . . ?
O4' Na1 O6' 74.3(3) . . ?
N8 Na1 O6' 98.4(3) . . ?
O8' Na1 O6' 62.7(13) . . ?
O8 Na1 O6' 119.5(10) 3_666 . ?
O6 Na1 O7' 72.6(3) . . ?
O7 Na1 O7' 15.47(16) . . ?
O5 Na1 O7' 107.5(3) . . ?
O5' Na1 O7' 109.9(2) . . ?
O4 Na1 O7' 99.5(3) . . ?
O4' Na1 O7' 97.5(3) . . ?
N8 Na1 O7' 90.93(16) . . ?
O8' Na1 O7' 132.7(13) . . ?
O8 Na1 O7' 140.1(12) 3_666 . ?
O6' Na1 O7' 82.0(3) . . ?
O6 Na1 O8' 125.4(10) . 3_666 ?
O7 Na1 O8' 128.5(11) . 3_666 ?
O5 Na1 O8' 55.4(10) . 3_666 ?
O5' Na1 O8' 62.8(10) . 3_666 ?
O4 Na1 O8' 51.1(12) . 3_666 ?
O4' Na1 O8' 60.1(12) . 3_666 ?
N8 Na1 O8' 116.5(12) . 3_666 ?
O8' Na1 O8' 82.3(18) . 3_666 ?
O8 Na1 O8' 5.5(18) 3_666 3_666 ?
O6' Na1 O8' 114.4(10) . 3_666 ?
O7' Na1 O8' 143.7(11) . 3_666 ?
O6 Na1 H4A 79.2 . . ?
O7 Na1 H4A 89.8 . . ?
O5 Na1 H4A 102.3 . . ?
O5' Na1 H4A 116.3 . . ?
O4 Na1 H4A 18.4 . . ?
O4' Na1 H4A 2.4 . . ?
N8 Na1 H4A 166.4 . . ?
O8' Na1 H4A 100.5 . . ?
O8 Na1 H4A 63.9 3_666 . ?
O6' Na1 H4A 71.8 . . ?
O7' Na1 H4A 96.9 . . ?
O8' Na1 H4A 61.9 3_666 . ?
O6 Na1 H4B 102.7 . . ?
O7 Na1 H4B 72.5 . . ?
O5 Na1 H4B 78.8 . . ?
O5' Na1 H4B 94.1 . . ?
O4 Na1 H4B 17.6 . . ?
O4' Na1 H4B 28.9 . . ?
N8 Na1 H4B 162.1 . . ?
O8' Na1 H4B 128.1 . . ?
O8 Na1 H4B 60.1 3_666 . ?
O6' Na1 H4B 98.3 . . ?
O7' Na1 H4B 85.1 . . ?
O8' Na1 H4B 61.3 3_666 . ?
H4A Na1 H4B 30.9 . . ?
O6 Na1 H5B 162.8 . . ?
O7 Na1 H5B 78.5 . . ?
O5 Na1 H5B 18.0 . . ?
O5' Na1 H5B 29.8 . . ?
O4 Na1 H5B 78.9 . . ?
O4' Na1 H5B 94.8 . . ?
N8 Na1 H5B 93.8 . . ?
O8' Na1 H5B 129.1 . . ?
O8 Na1 H5B 59.6 3_666 . ?
O6' Na1 H5B 166.2 . . ?
O7' Na1 H5B 91.3 . . ?
O8' Na1 H5B 65.0 3_666 . ?
H4A Na1 H5B 97.1 . . ?
H4B Na1 H5B 68.9 . . ?
O6 Na1 H6B 18.1 . . ?
O7 Na1 H6B 97.1 . . ?
O5 Na1 H6B 162.7 . . ?
O5' Na1 H6B 161.5 . . ?
O4 Na1 H6B 84.6 . . ?
O4' Na1 H6B 68.7 . . ?
N8 Na1 H6B 103.1 . . ?
O8' Na1 H6B 61.0 . . ?
O8 Na1 H6B 112.5 3_666 . ?
O6' Na1 H6B 7.1 . . ?
O7' Na1 H6B 87.4 . . ?
O8' Na1 H6B 107.3 3_666 . ?
H4A Na1 H6B 66.3 . . ?
H4B Na1 H6B 94.1 . . ?
H5B Na1 H6B 163.1 . . ?
O6 Na1 H7A 100.1 . . ?
O7 Na1 H7A 18.0 . . ?
O5 Na1 H7A 80.5 . . ?
O5' Na1 H7A 88.6 . . ?
O4 Na1 H7A 77.5 . . ?
O4' Na1 H7A 83.1 . . ?
N8 Na1 H7A 108.5 . . ?
O8' Na1 H7A 166.1 . . ?
O8 Na1 H7A 107.0 3_666 . ?
O6' Na1 H7A 106.9 . . ?
O7' Na1 H7A 33.4 . . ?
O8' Na1 H7A 111.2 3_666 . ?
H4A Na1 H7A 83.8 . . ?
H4B Na1 H7A 60.2 . . ?
H5B Na1 H7A 62.7 . . ?
H6B Na1 H7A 109.8 . . ?
O6 Na1 H7B 85.1 . . ?
O7 Na1 H7B 18.2 . . ?
O5 Na1 H7B 94.8 . . ?
O5' Na1 H7B 95.6 . . ?
O4 Na1 H7B 106.4 . . ?
O4' Na1 H7B 107.9 . . ?
N8 Na1 H7B 82.1 . . ?
O8' Na1 H7B 136.4 . . ?
O8 Na1 H7B 135.6 3_666 . ?
O6' Na1 H7B 95.2 . . ?
O7' Na1 H7B 14.9 . . ?
O8' Na1 H7B 140.5 3_666 . ?
H4A Na1 H7B 107.7 . . ?
H4B Na1 H7B 90.1 . . ?
H5B Na1 H7B 80.0 . . ?
H6B Na1 H7B 101.0 . . ?
H7A Na1 H7B 31.2 . . ?
O6 Na1 H4C 63.7 . . ?
O7 Na1 H4C 90.2 . . ?
O5 Na1 H4C 117.8 . . ?
O5' Na1 H4C 131.4 . . ?
O4 Na1 H4C 34.0 . . ?
O4' Na1 H4C 18.1 . . ?
N8 Na1 H4C 153.2 . . ?
O8' Na1 H4C 92.0 . . ?
O8 Na1 H4C 76.1 3_666 . ?
O6' Na1 H4C 56.2 . . ?
O7' Na1 H4C 93.4 . . ?
O8' Na1 H4C 73.1 3_666 . ?
H4A Na1 H4C 15.6 . . ?
H4B Na1 H4C 44.6 . . ?
H5B Na1 H4C 112.5 . . ?
H6B Na1 H4C 50.8 . . ?
H7A Na1 H4C 88.9 . . ?
H7B Na1 H4C 106.5 . . ?
O6 Na1 H4D 88.7 . . ?
O7 Na1 H4D 74.4 . . ?
O5 Na1 H4D 92.9 . . ?
O5' Na1 H4D 108.1 . . ?
O4 Na1 H4D 15.8 . . ?
O4' Na1 H4D 17.6 . . ?
N8 Na1 H4D 174.4 . . ?
O8' Na1 H4D 119.3 . . ?
O8 Na1 H4D 67.0 3_666 . ?
O6' Na1 H4D 83.8 . . ?
O7' Na1 H4D 84.3 . . ?
O8' Na1 H4D 66.8 3_666 . ?
H4A Na1 H4D 18.8 . . ?
H4B Na1 H4D 14.6 . . ?
H5B Na1 H4D 83.5 . . ?
H6B Na1 H4D 79.6 . . ?
H7A Na1 H4D 65.9 . . ?
H7B Na1 H4D 92.6 . . ?
H4C Na1 H4D 30.7 . . ?
O6 Na1 H5C 165.5 . . ?
O7 Na1 H5C 84.3 . . ?
O5 Na1 H5C 13.9 . . ?
O5' Na1 H5C 18.1 . . ?
O4 Na1 H5C 91.7 . . ?
O4' Na1 H5C 107.7 . . ?
N8 Na1 H5C 80.2 . . ?
O8' Na1 H5C 119.2 . . ?
O8 Na1 H5C 63.9 3_666 . ?
O6' Na1 H5C 176.5 . . ?
O7' Na1 H5C 94.7 . . ?
O8' Na1 H5C 69.1 3_666 . ?
H4A Na1 H5C 110.1 . . ?
H4B Na1 H5C 82.7 . . ?
H5B Na1 H5C 14.0 . . ?
H6B Na1 H5C 176.1 . . ?
H7A Na1 H5C 70.7 . . ?
H7B Na1 H5C 81.4 . . ?
H4C Na1 H5C 125.6 . . ?
H4D Na1 H5C 97.3 . . ?
O6 Na1 H5D 145.5 . . ?
O7 Na1 H5D 103.3 . . ?
O5 Na1 H5D 33.0 . . ?
O5' Na1 H5D 17.9 . . ?
O4 Na1 H5D 116.3 . . ?
O4' Na1 H5D 131.2 . . ?
N8 Na1 H5D 53.0 . . ?
O8' Na1 H5D 91.5 . . ?
O8 Na1 H5D 72.3 3_666 . ?
O6' Na1 H5D 149.0 . . ?
O7' Na1 H5D 107.4 . . ?
O8' Na1 H5D 75.8 3_666 . ?
H4A Na1 H5D 133.5 . . ?
H4B Na1 H5D 111.7 . . ?
H5B Na1 H5D 44.8 . . ?
H6B Na1 H5D 150.8 . . ?
H7A Na1 H5D 95.1 . . ?
H7B Na1 H5D 92.5 . . ?
H4C Na1 H5D 147.9 . . ?
H4D Na1 H5D 125.9 . . ?
H5C Na1 H5D 31.1 . . ?
C76 O1 Mn1 127.8(2) . . ?
C73 O3 Mn1 137.5(2) . . ?
Mn1 O2 H2A 110.7 . . ?
Mn1 O2 H2B 108.4 . . ?
H2A O2 H2B 109.5 . . ?
Mn1 O2 H2C 109.6 . . ?
H2A O2 H2C 121.0 . . ?
H2B O2 H2C 14.9 . . ?
Mn1 O2 H2D 121.7 . . ?
H2A O2 H2D 13.0 . . ?
H2B O2 H2D 109.2 . . ?
H2C O2 H2D 118.0 . . ?
Na1 O4 H4A 106.8 . . ?
Na1 O4 H4B 110.8 . . ?
H4A O4 H4B 109.5 . . ?
Na1 O4 H4C 88.5 . . ?
H4A O4 H4C 18.4 . . ?
H4B O4 H4C 116.4 . . ?
Na1 O4 H4D 115.1 . . ?
H4A O4 H4D 62.7 . . ?
H4B O4 H4D 47.7 . . ?
H4C O4 H4D 68.9 . . ?
Na1 O5 H5A 124.7 . . ?
Na1 O5 H5B 110.0 . . ?
H5A O5 H5B 125.3 . . ?
Na1 O5 H5C 118.5 . . ?
H5A O5 H5C 100.7 . . ?
H5B O5 H5C 46.5 . . ?
Na1 O5 H5D 90.3 . . ?
H5A O5 H5D 64.0 . . ?
H5B O5 H5D 119.3 . . ?
H5C O5 H5D 73.2 . . ?
Na1 O6 H6A 124.8 . . ?
Na1 O6 H6B 109.9 . . ?
H6A O6 H6B 125.3 . . ?
Na1 O6 H6C 167.4 . . ?
H6A O6 H6C 42.6 . . ?
H6B O6 H6C 82.7 . . ?
Na1 O6 H6D 99.6 . . ?
H6A O6 H6D 135.6 . . ?
H6B O6 H6D 11.2 . . ?
H6C O6 H6D 93.0 . . ?
Na1 O7 H7A 109.9 . . ?
Na1 O7 H7B 108.8 . . ?
H7A O7 H7B 109.5 . . ?
Na1 O7 H7C 167.5 . . ?
H7A O7 H7C 60.9 . . ?
H7B O7 H7C 69.4 . . ?
Na1 O7 H7D 98.6 . . ?
H7A O7 H7D 133.6 . . ?
H7B O7 H7D 24.5 . . ?
H7C O7 H7D 84.3 . . ?
Na1 O8 Na1 96.2(17) 3_666 . ?
Na1 O8 H8A 112.5 3_666 . ?
Na1 O8 H8A 112.5 . . ?
Na1 O8 H8B 112.5 3_666 . ?
Na1 O8 H8B 112.5 . . ?
H8A O8 H8B 110.0 . . ?
Na1 O8 H8C 117.4 3_666 . ?
Na1 O8 H8C 96.8 . . ?
H8A O8 H8C 117.8 . . ?
H8B O8 H8C 15.8 . . ?
Na1 O8 H8D 128.7 3_666 . ?
Na1 O8 H8D 101.5 . . ?
H8A O8 H8D 17.4 . . ?
H8B O8 H8D 104.2 . . ?
H8C O8 H8D 107.7 . . ?
H9A O9 H9B 113.1 . . ?
Mn1 O2' H2A 104.8 . . ?
Mn1 O2' H2B 118.7 . . ?
H2A O2' H2B 124.8 . . ?
Mn1 O2' H2C 112.1 . . ?
H2A O2' H2C 123.4 . . ?
H2B O2' H2C 10.1 . . ?
Mn1 O2' H2D 107.3 . . ?
H2A O2' H2D 15.6 . . ?
H2B O2' H2D 112.4 . . ?
H2C O2' H2D 109.5 . . ?
Na1 O4' H4A 162.8 . . ?
Na1 O4' H4B 93.4 . . ?
H4A O4' H4B 100.0 . . ?
Na1 O4' H4C 107.8 . . ?
H4A O4' H4C 55.0 . . ?
H4B O4' H4C 138.0 . . ?
Na1 O4' H4D 110.2 . . ?
H4A O4' H4D 78.4 . . ?
H4B O4' H4D 28.7 . . ?
H4C O4' H4D 109.5 . . ?
Na1 O5' H5A 128.6 . . ?
Na1 O5' H5B 92.9 . . ?
H5A O5' H5B 89.8 . . ?
Na1 O5' H5C 108.9 . . ?
H5A O5' H5C 94.1 . . ?
H5B O5' H5C 24.9 . . ?
Na1 O5' H5D 110.1 . . ?
H5A O5' H5D 103.9 . . ?
H5B O5' H5D 134.1 . . ?
H5C O5' H5D 109.4 . . ?
Na1 O6' H6A 98.4 . . ?
Na1 O6' H6B 130.3 . . ?
H6A O6' H6B 130.4 . . ?
Na1 O6' H6C 124.7 . . ?
H6A O6' H6C 26.3 . . ?
H6B O6' H6C 104.3 . . ?
Na1 O6' H6D 110.0 . . ?
H6A O6' H6D 151.5 . . ?
H6B O6' H6D 22.5 . . ?
H6C O6' H6D 125.3 . . ?
Na1 O7' H7A 84.2 . . ?
Na1 O7' H7B 105.6 . . ?
H7A O7' H7B 72.5 . . ?
Na1 O7' H7C 109.5 . . ?
H7A O7' H7C 25.3 . . ?
H7B O7' H7C 64.7 . . ?
Na1 O7' H7D 109.7 . . ?
H7A O7' H7D 122.0 . . ?
H7B O7' H7D 49.5 . . ?
H7C O7' H7D 109.5 . . ?
Na1 O8' Na1 97.7(18) . 3_666 ?
Na1 O8' H8C 114.2 . . ?
Na1 O8' H8C 112.9 3_666 . ?
Na1 O8' H8D 111.6 . . ?
Na1 O8' H8D 110.3 3_666 . ?
H8C O8' H8D 109.8 . . ?

loop_
_geom_bond_atom_site_label_1
_geom_bond_atom_site_label_2
_geom_bond_distance
_geom_bond_site_symmetry_2
_geom_bond_publ_flag
B1 N4 1.512(3) . ?
B1 N6 1.529(3) . ?
B1 N2 1.569(3) . ?
B1 H1 0.98(3) . ?
B2 N16 1.503(3) . ?
B2 N18 1.515(3) . ?
B2 N14 1.557(3) . ?
B2 H2 0.98(3) . ?
B3 N22 1.524(3) . ?
B3 N24 1.549(3) . ?
B3 N20 1.565(3) . ?
B3 H3 0.98(3) . ?
C1 N8 1.178(3) . ?
C1 Fe1 1.906(3) . ?
C2 N7 1.157(2) . ?
C2 Fe1 1.911(2) . ?
C3 N9 1.177(3) . ?
C3 Fe1 1.901(3) . ?
C4 N11 1.207(3) . ?
C4 Fe2 1.893(3) . ?
C5 N12 1.153(3) . ?
C5 Fe2 1.922(3) . ?
C6 N10 1.134(3) . ?
C6 Fe2 1.935(3) . ?
C7 N25 1.113(2) . ?
C7 Fe3 1.924(3) . ?
C8 N26 1.143(3) . ?
C8 Fe3 1.893(3) . ?
C9 N27 1.156(3) . ?
C9 Fe3 1.890(3) . ?
C10 N1 1.320(3) . ?
C10 C11 1.426(4) . ?
C10 H10 0.9300 . ?
C11 C16 1.382(4) . ?
C11 C12 1.408(3) . ?
C12 C13 1.439(4) . ?
C12 H12 0.9300 . ?
C13 C14 1.353(4) . ?
C13 H13 0.9300 . ?
C14 C15 1.397(4) . ?
C14 H14 0.9300 . ?
C15 C16 1.380(3) . ?
C15 H15 0.9300 . ?
C16 N2 1.349(3) . ?
C17 N3 1.330(2) . ?
C17 C18 1.443(4) . ?
C17 H17 0.9300 . ?
C18 C19 1.389(4) . ?
C18 C23 1.403(4) . ?
C19 C20 1.348(4) . ?
C19 H19 0.9300 . ?
C20 C21 1.445(4) . ?
C20 H20 0.9300 . ?
C21 C22 1.378(4) . ?
C21 H21 0.9300 . ?
C22 C23 1.388(3) . ?
C22 H22 0.9300 . ?
C23 N4 1.375(2) . ?
C24 N5 1.329(3) . ?
C24 C25 1.396(4) . ?
C24 H24 0.9300 . ?
C25 C30 1.390(4) . ?
C25 C26 1.436(4) . ?
C26 C27 1.347(4) . ?
C26 H26 0.9300 . ?
C27 C28 1.403(4) . ?
C27 H27 0.9300 . ?
C28 C29 1.398(4) . ?
C28 H28 0.9300 . ?
C29 C30 1.395(4) . ?
C29 H29 0.9300 . ?
C30 N6 1.376(2) . ?
C31 N15 1.344(2) . ?
C31 C32 1.432(4) . ?
C31 H31 0.9300 . ?
C32 C33 1.390(4) . ?
C32 C37 1.403(4) . ?
C33 C34 1.368(4) . ?
C33 H33 0.9300 . ?
C34 C35 1.434(4) . ?
C34 H34 0.9300 . ?
C35 C36 1.407(4) . ?
C35 H35 0.9300 . ?
C36 C37 1.439(3) . ?
C36 H36 0.9300 . ?
C37 N16 1.351(2) . ?
C38 N17 1.329(2) . ?
C38 C39 1.401(4) . ?
C38 H38 0.9300 . ?
C39 C44 1.425(4) . ?
C39 C40 1.466(4) . ?
C40 C41 1.353(4) . ?
C40 H40 0.9300 . ?
C41 C42 1.359(4) . ?
C41 H41 0.9300 . ?
C42 C43 1.434(4) . ?
C42 H42 0.9300 . ?
C43 C44 1.404(4) . ?
C43 H43 0.9300 . ?
C44 N18 1.373(3) . ?
C45 N13 1.304(3) . ?
C45 C46 1.415(4) . ?
C45 H45 0.9300 . ?
C46 C51 1.385(4) . ?
C46 C47 1.395(4) . ?
C47 C48 1.393(4) . ?
C47 H47 0.9300 . ?
C48 C49 1.391(4) . ?
C48 H48 0.9300 . ?
C49 C50 1.414(4) . ?
C49 H49 0.9300 . ?
C50 C51 1.397(3) . ?
C50 H50 0.9300 . ?
C51 N14 1.351(2) . ?
C52 N19 1.317(2) . ?
C52 C53 1.399(4) . ?
C52 H52 0.9300 . ?
C53 C58 1.380(4) . ?
C53 C54 1.453(4) . ?
C54 C55 1.362(4) . ?
C54 H54 0.9300 . ?
C55 C56 1.365(4) . ?
C55 H55 0.9300 . ?
C56 C57 1.414(4) . ?
C56 H56 0.9300 . ?
C57 C58 1.444(3) . ?
C57 H57 0.9300 . ?
C58 N20 1.372(2) . ?
C59 N23 1.324(3) . ?
C59 C60 1.435(4) . ?
C59 H59 0.9300 . ?
C60 C65 1.402(4) . ?
C60 C61 1.406(4) . ?
C61 C62 1.413(4) . ?
C61 H61 0.9300 . ?
C62 C63 1.400(4) . ?
C62 H62 0.9300 . ?
C63 C64 1.388(4) . ?
C63 H63 0.9300 . ?
C64 C65 1.423(4) . ?
C64 H64 0.9300 . ?
C65 N24 1.334(3) . ?
C66 N21 1.317(3) . ?
C66 C67 1.391(4) . ?
C66 H66 0.9300 . ?
C67 C72 1.381(3) . ?
C67 C68 1.401(4) . ?
C68 C69 1.386(4) . ?
C68 H68 0.9300 . ?
C69 C70 1.388(4) . ?
C69 H69 0.9300 . ?
C70 C71 1.388(3) . ?
C70 H70 0.9300 . ?
C71 C72 1.401(3) . ?
C71 H71 0.9300 . ?
C72 N22 1.374(3) . ?
C73 O3 1.186(4) . ?
C73 N28 1.459(4) . ?
C73 H73 0.9300 . ?
C74 N28 1.531(4) . ?
C74 H74A 0.9600 . ?
C74 H74B 0.9600 . ?
C74 H74C 0.9600 . ?
C75 N28 1.524(4) . ?
C75 H75A 0.9600 . ?
C75 H75B 0.9600 . ?
C75 H75C 0.9600 . ?
C76 O1 1.154(4) . ?
C76 N29 1.524(4) . ?
C76 H76 0.9300 . ?
C77 N29 1.481(4) . ?
C77 H77A 0.9600 . ?
C77 H77B 0.9600 . ?
C77 H77C 0.9600 . ?
C78 N29 1.502(4) . ?
C78 H78A 0.9600 . ?
C78 H78B 0.9600 . ?
C78 H78C 0.9600 . ?
Fe1 N5 1.964(2) . ?
Fe1 N1 1.979(2) . ?
Fe1 N3 1.982(2) . ?
Fe2 N15 1.972(2) . ?
Fe2 N13 1.982(2) . ?
Fe2 N17 1.989(2) . ?
Fe3 N23 1.969(2) . ?
Fe3 N19 1.986(2) . ?
Fe3 N21 1.989(2) . ?
Mn1 O1 2.090(2) . ?
Mn1 N11 2.116(2) . ?
Mn1 N25 2.149(2) . ?
Mn1 N7 2.160(2) . ?
Mn1 O3 2.191(2) . ?
Mn1 O2 2.296(11) . ?
Mn1 O2' 2.326(11) . ?
N1 N2 1.366(3) . ?
N3 N4 1.382(3) . ?
N5 N6 1.363(3) . ?
N8 Na1 2.246(3) . ?
N13 N14 1.364(3) . ?
N15 N16 1.361(3) . ?
N17 N18 1.360(3) . ?
N19 N20 1.375(3) . ?
N21 N22 1.358(3) . ?
N23 N24 1.395(3) . ?
Na1 O6 2.163(14) . ?
Na1 O7 2.169(7) . ?
Na1 O5 2.172(6) . ?
Na1 O5' 2.181(7) . ?
Na1 O4 2.202(8) . ?
Na1 O4' 2.222(9) . ?
Na1 O8' 2.25(4) . ?
Na1 O8 2.26(4) 3_666 ?
Na1 O6' 2.289(13) . ?
Na1 O7' 2.301(7) . ?
Na1 O8' 2.41(5) 3_666 ?
Na1 H4A 2.5803 . ?
Na1 H4B 2.6267 . ?
Na1 H5B 2.5892 . ?
Na1 H6B 2.5792 . ?
Na1 H7A 2.5848 . ?
Na1 H7B 2.5721 . ?
Na1 H4C 2.6103 . ?
Na1 H4D 2.6391 . ?
Na1 H5C 2.5847 . ?
Na1 H5D 2.5987 . ?
O2 H2A 0.8499 . ?
O2 H2B 0.8500 . ?
O4 H4A 0.8500 . ?
O4 H4B 0.8500 . ?
O5 H5A 0.8500 . ?
O5 H5B 0.8499 . ?
O6 H6A 0.8499 . ?
O6 H6B 0.8500 . ?
O7 H7A 0.8499 . ?
O7 H7B 0.8499 . ?
O8 Na1 2.26(4) 3_666 ?
O8 H8A 0.9700 . ?
O8 H8B 0.9700 . ?
O9 H9A 0.8501 . ?
O9 H9B 0.8499 . ?
O2' H2C 0.8499 . ?
O2' H2D 0.8499 . ?
O4' H4C 0.8501 . ?
O4' H4D 0.8497 . ?
O5' H5C 0.8501 . ?
O5' H5D 0.8500 . ?
O6' H6C 0.8499 . ?
O6' H6D 0.8499 . ?
O7' H7C 0.8501 . ?
O7' H7D 0.8499 . ?
O8' Na1 2.41(5) 3_666 ?
O8' H8C 0.9700 . ?
O8' H8D 0.9701 . ?
